data_2008123
loop_
_publ_author_name
'Tong, Ye-Xiang'
'Tong, Ming-Liang'
'Yu, Xiao-Lan'
'Chen, Xiao-Ming'

_publ_section_title
;<i>catena</i>-Poly[[[bis(1,3-diaminopropane-<i>N</i>,<i>N</i>')nickel(II)]-\m-(4,4'-bipyridine-<i>N</i>:<i>N</i>')]
 diperchlorate]
;
_journal_issue 2
_journal_name_full 'Acta Crystallographica Section C'
_journal_page_first 180
_journal_page_last 182
_journal_paper_doi 10.1107/S0108270198011482
_journal_volume 55
_journal_year 1999
_chemical_formula_iupac '[Ni (C3 H10 N2)2 (C10 H8 N2)] (Cl O4)2'
_chemical_formula_moiety 'Ni, 2C3 H10 N2 , C10 H8 N2 , 2Cl O4'
_chemical_formula_structural '[Ni(C~3~H~10~N~2~)~2~(C~10~H~8~N~2~)](ClO~4~)~2~) '
_chemical_formula_sum 'C16 H28 Cl2 N6 Ni O8'
_chemical_formula_weight 562.05
_chemical_name_systematic
;
(4,4'-bipyridine)bis(1,3-diaminopropane)nickel(II) perchlorate
;
_space_group_IT_number 15
_symmetry_cell_setting monoclinic
_symmetry_space_group_name_Hall '-C 2yc'
_symmetry_space_group_name_H-M 'C 1 2/c 1'
_audit_creation_method SHELXL
_cell_angle_alpha 90.00
_cell_angle_beta 95.43(4)
_cell_angle_gamma 90.00
_cell_formula_units_Z 4
_cell_length_a 14.348(6)
_cell_length_b 11.493(6)
_cell_length_c 13.936(6)
_cell_measurement_reflns_used 25
_cell_measurement_temperature 293(2)
_cell_measurement_theta_max 16
_cell_measurement_theta_min 7
_cell_volume 2287.8(18)
_computing_cell_refinement SHELXTL-Plus
_computing_data_collection 'SHELXTL-Plus (Sheldrick, 1990)'
_computing_data_reduction SHELXTL-Plus
_computing_molecular_graphics 'ORTEP-3 (Farrugia, 1997)'
_computing_publication_material SHELXL93
_computing_structure_refinement 'SHELXL93 (Sheldrick, 1993)'
_computing_structure_solution SHELXTL-Plus
_diffrn_ambient_temperature 293(2)
_diffrn_measurement_device 'Siemens R3m'
_diffrn_measurement_method \w
_diffrn_radiation_monochromator graphite
_diffrn_radiation_source 'fine-focus sealed tube'
_diffrn_radiation_type MoK\a
_diffrn_radiation_wavelength 0.71073
_diffrn_reflns_av_R_equivalents 0.021
_diffrn_reflns_av_sigmaI/netI 0.0231
_diffrn_reflns_limit_h_max 18
_diffrn_reflns_limit_h_min 0
_diffrn_reflns_limit_k_max 14
_diffrn_reflns_limit_k_min 0
_diffrn_reflns_limit_l_max 17
_diffrn_reflns_limit_l_min -18
_diffrn_reflns_number 2722
_diffrn_reflns_theta_max 27.54
_diffrn_reflns_theta_min 2.27
_diffrn_standards_decay_% 1.0
_diffrn_standards_interval_count 120
_diffrn_standards_number 2
_exptl_absorpt_coefficient_mu 1.137
_exptl_absorpt_correction_T_max 0.64
_exptl_absorpt_correction_T_min 0.52
_exptl_absorpt_correction_type '\y scan (North et al., 1968)'
_exptl_crystal_colour purple
_exptl_crystal_density_diffrn 1.632
_exptl_crystal_density_method 'not measured'
_exptl_crystal_description polyhedral
_exptl_crystal_F_000 1168
_exptl_crystal_size_max 0.60
_exptl_crystal_size_mid 0.58
_exptl_crystal_size_min 0.40
_refine_diff_density_max 0.33
_refine_diff_density_min -0.42
_refine_ls_extinction_method none
_refine_ls_goodness_of_fit_all 1.07
_refine_ls_goodness_of_fit_obs 1.106
_refine_ls_hydrogen_treatment 'H atoms riding'
_refine_ls_matrix_type full
_refine_ls_number_parameters 152
_refine_ls_number_reflns 2625
_refine_ls_number_restraints 0
_refine_ls_restrained_S_all 1.103
_refine_ls_restrained_S_obs 1.106
_refine_ls_R_factor_all 0.046
_refine_ls_R_factor_obs 0.035
_refine_ls_shift/esd_max 0.000
_refine_ls_shift/esd_mean 0.000
_refine_ls_structure_factor_coef Fsqd
_refine_ls_weighting_details 'w = 1/[\s^2^(Fo^2^)+(0.0416P)^2^+2.9507P] where P = (Fo^2^+2Fc^2^)/3'
_refine_ls_weighting_scheme calc
_refine_ls_wR_factor_all 0.091
_refine_ls_wR_factor_obs 0.084
_reflns_number_observed 2236
_reflns_number_total 2628
_reflns_observed_criterion I>2\s(I)
_cod_data_source_file bk1408.cif
_cod_data_source_block ni44pn
_cod_depositor_comments
;
The following automatic conversions were performed:

'_refine_ls_weighting_scheme' value 'calc w =
1/[\s^2^(Fo^2^)+(0.0416P)^2^+2.9507P] where P = (Fo^2^+2Fc^2^)/3' was
changed to 'calc'. New tag '_refine_ls_weighting_details' was
created. The value of the new tag was set to 'w =
1/[\s^2^(Fo^2^)+(0.0416P)^2^+2.9507P] where P = (Fo^2^+2Fc^2^)/3'.

Automatic conversion script
Id: cif_fix_values 3143 2015-03-26 13:38:13Z robertas 
;
_cod_original_sg_symbol_H-M 'C 2/c'
_cod_database_code 2008123

loop_
_symmetry_equiv_pos_as_xyz
'x, y, z'
'-x, y, -z+1/2'
'x+1/2, y+1/2, z'
'-x+1/2, y+1/2, -z+1/2'
'-x, -y, -z'
'x, -y, z-1/2'
'-x+1/2, -y+1/2, -z'
'x+1/2, -y+1/2, z-1/2'

loop_
_atom_site_aniso_label
_atom_site_aniso_U_11
_atom_site_aniso_U_22
_atom_site_aniso_U_33
_atom_site_aniso_U_12
_atom_site_aniso_U_13
_atom_site_aniso_U_23
Ni1 0.0285(2) 0.0146(2) 0.0239(2) 0.000 -0.00030(14) 0.000
N1 0.0369(14) 0.0148(11) 0.0310(13) 0.000 0.0007(11) 0.000
N2 0.0366(15) 0.0164(12) 0.0333(14) 0.000 -0.0036(11) 0.000
C1 0.0339(12) 0.0195(10) 0.0330(11) 0.0013(8) -0.0035(9) 0.0011(8)
C2 0.0351(12) 0.0205(10) 0.0325(11) -0.0018(9) -0.0041(9) -0.0009(8)
C3 0.033(2) 0.0162(13) 0.0271(14) 0.000 0.0020(12) 0.000
C4 0.037(2) 0.0164(13) 0.0263(14) 0.000 0.0006(12) 0.000
C5 0.0334(12) 0.0197(10) 0.0399(12) -0.0009(9) -0.0006(9) -0.0016(9)
C6 0.0340(12) 0.0193(10) 0.0420(13) 0.0034(9) -0.0027(9) -0.0029(9)
N3 0.0351(10) 0.0282(9) 0.0325(9) -0.0005(8) 0.0045(8) 0.0030(8)
N4 0.0390(10) 0.0271(9) 0.0281(9) 0.0015(8) -0.0015(8) -0.0024(8)
C7 0.0446(15) 0.0442(15) 0.0394(13) 0.0084(12) 0.0124(11) -0.0016(11)
C8 0.058(2) 0.060(2) 0.0287(12) 0.0039(14) 0.0120(11) -0.0012(12)
C9 0.055(2) 0.0442(15) 0.0299(12) 0.0016(12) 0.0011(11) -0.0117(10)
Cl1 0.0369(3) 0.0360(3) 0.0426(3) -0.0057(2) -0.0029(2) 0.0068(2)
O1 0.0636(14) 0.0684(15) 0.0671(14) -0.0166(12) -0.0039(11) -0.0204(12)
O2 0.0373(11) 0.084(2) 0.0706(15) -0.0057(10) -0.0142(10) 0.0118(12)
O3 0.084(2) 0.096(2) 0.064(2) -0.0129(15) 0.0298(14) 0.0001(14)
O4 0.074(2) 0.0484(13) 0.130(3) -0.0074(12) -0.024(2) 0.0387(15)

loop_
_atom_site_label
_atom_site_fract_x
_atom_site_fract_y
_atom_site_fract_z
_atom_site_U_iso_or_equiv
_atom_site_thermal_displace_type
_atom_site_calc_flag
_atom_site_refinement_flags
_atom_site_occupancy
_atom_site_disorder_group
_atom_site_type_symbol
Ni1 0 0.22794(3) 0.25 0.02252(12) Uani d S 1 . Ni
N1 0 0.4198(2) 0.25 0.0277(5) Uani d S 1 . N
N2 0 1.0395(2) 0.25 0.0292(6) Uani d S 1 . N
C1 0.0709(2) 0.4813(2) 0.2948(2) 0.0292(5) Uani d . 1 . C
H1 0.1216(2) 0.4388(2) 0.3254(2) 0.080 Uiso d R 1 . H
C2 0.0735(2) 0.6016(2) 0.2968(2) 0.0298(5) Uani d . 1 . C
H2 0.1230(2) 0.6368(2) 0.3337(2) 0.080 Uiso d R 1 . H
C3 0 0.6650(2) 0.25 0.0256(6) Uani d S 1 . C
C4 0 0.7944(2) 0.25 0.0267(6) Uani d S 1 . C
C5 -0.0828(2) 0.8575(2) 0.2369(2) 0.0313(5) Uani d . 1 . C
H5 -0.1415(2) 0.8175(2) 0.2332(2) 0.080 Uiso d R 1 . H
C6 -0.0794(2) 0.9782(2) 0.2358(2) 0.0321(5) Uani d . 1 . C
H6 -0.1353(2) 1.0211(2) 0.2285(2) 0.080 Uiso d R 1 . H
N3 0.13429(14) 0.2369(2) 0.19467(14) 0.0319(4) Uani d . 1 . N
H3B 0.14477(14) 0.3157(2) 0.18393(14) 0.080 Uiso d R 1 . H
H3A 0.17777(14) 0.2120(2) 0.24213(14) 0.080 Uiso d R 1 . H
N4 -0.06264(14) 0.2286(2) 0.10513(13) 0.0317(4) Uani d . 1 . N
H4A -0.12602(14) 0.2135(2) 0.10162(13) 0.080 Uiso d R 1 . H
H4B -0.06062(14) 0.3058(2) 0.08172(13) 0.080 Uiso d R 1 . H
C7 0.1539(2) 0.1753(2) 0.1048(2) 0.0422(6) Uani d . 1 . C
H7A 0.1431(2) 0.0905(2) 0.1173(2) 0.080 Uiso d R 1 . H
H7B 0.2211(2) 0.1945(2) 0.0811(2) 0.080 Uiso d R 1 . H
C8 0.0814(2) 0.2036(3) 0.0214(2) 0.0487(7) Uani d . 1 . C
H8A 0.1046(2) 0.1629(3) -0.0367(2) 0.080 Uiso d R 1 . H
H8B 0.0848(2) 0.2866(3) 0.0068(2) 0.080 Uiso d R 1 . H
C9 -0.0168(2) 0.1595(2) 0.0323(2) 0.0432(6) Uani d . 1 . C
H9B -0.0159(2) 0.0745(2) 0.0557(2) 0.080 Uiso d R 1 . H
H9A -0.0510(2) 0.1649(2) -0.0257(2) 0.080 Uiso d R 1 . H
Cl1 0.30158(4) -0.05766(5) -0.06716(4) 0.0389(2) Uani d . 1 . Cl
O1 0.2729(2) -0.1459(2) -0.1360(2) 0.0670(6) Uani d . 1 . O
O2 0.40058(15) -0.0623(2) -0.0436(2) 0.0651(6) Uani d . 1 . O
O3 0.2552(2) -0.0769(3) 0.0175(2) 0.0799(8) Uani d . 1 . O
O4 0.2762(2) 0.0530(2) -0.1075(2) 0.0861(9) Uani d . 1 . O

loop_
_atom_type_symbol
_atom_type_description
_atom_type_scat_dispersion_real
_atom_type_scat_dispersion_imag
_atom_type_scat_source
C C 0.0033 0.0016 'International Tables Vol C Tables 4.2.6.8 and 6.1.1.4'
H H 0 0 'International Tables Vol C Tables 4.2.6.8 and 6.1.1.4'
N N 0.0061 0.0033 'International Tables Vol C Tables 4.2.6.8 and 6.1.1.4'
O O 0.0106 0.0060 'International Tables Vol C Tables 4.2.6.8 and 6.1.1.4'
Cl Cl 0.1484 0.1585 'International Tables Vol C Tables 4.2.6.8 and 6.1.1.4'
Ni Ni 0.3393 1.1124 'International Tables Vol C Tables 4.2.6.8 and 6.1.1.4'

loop_
_geom_angle_atom_site_label_1
_geom_angle_atom_site_label_2
_geom_angle_atom_site_label_3
_geom_angle_site_symmetry_1
_geom_angle_site_symmetry_3
_geom_angle
_geom_angle_publ_flag
N4 Ni1 N4 . 2 179.58(10) ?
N4 Ni1 N3 . . 88.39(8) yes
N4 Ni1 N3 2 . 91.59(8) yes
N4 Ni1 N3 . 2 91.59(8) ?
N4 Ni1 N3 2 2 88.39(8) ?
N3 Ni1 N3 . 2 174.48(10) ?
N4 Ni1 N2 . 1_545 90.21(5) ?
N4 Ni1 N2 2 1_545 90.21(5) ?
N3 Ni1 N2 . 1_545 92.76(5) ?
N3 Ni1 N2 2 1_545 92.76(5) ?
N4 Ni1 N1 . . 89.79(5) yes
N4 Ni1 N1 2 . 89.79(5) ?
N3 Ni1 N1 . . 87.24(5) yes
N3 Ni1 N1 2 . 87.24(5) ?
N2 Ni1 N1 1_545 . 180.0 ?
C1 N1 C1 2 . 116.5(3) ?
C1 N1 Ni1 2 . 121.76(13) ?
C1 N1 Ni1 . . 121.76(13) yes
C6 N2 C6 . 2 116.4(3) ?
C6 N2 Ni1 . 1_565 121.78(13) yes
C6 N2 Ni1 2 1_565 121.78(13) ?
N1 C1 C2 . . 123.6(2) ?
C1 C2 C3 . . 119.7(2) ?
C2 C3 C2 2 . 116.9(3) ?
C2 C3 C4 2 . 121.56(13) ?
C2 C3 C4 . . 121.56(13) ?
C5 C4 C5 . 2 117.1(3) ?
C5 C4 C3 . . 121.47(14) ?
C5 C4 C3 2 . 121.47(13) ?
C6 C5 C4 . . 119.5(2) ?
N2 C6 C5 . . 123.7(2) ?
C7 N3 Ni1 . . 121.8(2) yes
C9 N4 Ni1 . . 118.0(2) yes
N3 C7 C8 . . 111.9(2) ?
C9 C8 C7 . . 115.2(2) ?
N4 C9 C8 . . 111.4(2) ?
O4 Cl1 O3 . . 110.1(2) ?
O4 Cl1 O2 . . 109.65(15) ?
O3 Cl1 O2 . . 109.6(2) ?
O4 Cl1 O1 . . 108.8(2) ?
O3 Cl1 O1 . . 108.5(2) ?
O2 Cl1 O1 . . 110.2(2) ?

loop_
_geom_bond_atom_site_label_1
_geom_bond_atom_site_label_2
_geom_bond_site_symmetry_2
_geom_bond_distance
_geom_bond_publ_flag
Ni1 N4 . 2.131(2) yes
Ni1 N4 2 2.131(2) ?
Ni1 N3 . 2.145(2) yes
Ni1 N3 2 2.145(2) ?
Ni1 N2 1_545 2.165(3) yes
Ni1 N1 . 2.205(3) yes
N1 C1 2 1.343(2) ?
N1 C1 . 1.343(3) ?
N2 C6 . 1.338(3) ?
N2 C6 2 1.338(3) ?
N2 Ni1 1_565 2.165(3) ?
C1 C2 . 1.383(3) ?
C2 C3 . 1.392(3) ?
C3 C2 2 1.392(3) ?
C3 C4 . 1.487(4) ?
C4 C5 . 1.390(3) ?
C4 C5 2 1.390(3) ?
C5 C6 . 1.388(3) ?
N3 C7 . 1.488(3) ?
N4 C9 . 1.490(3) ?
C7 C8 . 1.520(4) ?
C8 C9 . 1.518(4) ?
Cl1 O4 . 1.423(2) ?
Cl1 O3 . 1.426(2) ?
Cl1 O2 . 1.428(2) ?
Cl1 O1 . 1.430(2) ?
